data_4028247
loop_
_publ_author_name
'S. Vijay Kumar'
'Santosh K. Yadav'
'B. Raghava'
'B. Saraiah'
'H. Ila'
'K. S. Rangappa'
'Arpan Hazra'

_publ_section_title
;
 Cyclocondensation of Arylhydrazines with
 1,3-Bis(het)arylmonothio-1,3-diketones and
 1,3-Bis(het)aryl-3-(methylthio)-2-propenones: Synthesis of
 1-Aryl-3,5-bis(het)arylpyrazoles with Complementary Regioselectivity
;
_journal_name_full 'Journal of Organic Chemistry'
_journal_page_first 4960
_journal_page_last 4973
_journal_paper_doi 10.1021/jo400599e
_journal_volume 78
_journal_year 2013
_chemical_formula_sum 'C20 H15 N3 O0'
_chemical_formula_weight 297.35
_chemical_name_systematic
; 
 ? 
;
_space_group_IT_number 14
_symmetry_cell_setting monoclinic
_symmetry_space_group_name_Hall '-P 2ybc'
_symmetry_space_group_name_H-M 'P 1 21/c 1'
_atom_sites_solution_hydrogens geom
_atom_sites_solution_primary direct
_atom_sites_solution_secondary difmap
_audit_creation_method SHELXL-97
_cell_angle_alpha 90.00
_cell_angle_beta 94.429(7)
_cell_angle_gamma 90.00
_cell_formula_units_Z 4
_cell_length_a 10.5700(6)
_cell_length_b 12.2810(13)
_cell_length_c 12.1750(13)
_cell_measurement_temperature 293(2)
_cell_volume 1575.7(3)
_computing_structure_refinement 'SHELXL-97 (Sheldrick, 1997)'
_computing_structure_solution 'SHELXS-97 (Sheldrick, 1990)'
_diffrn_ambient_temperature 293(2)
_diffrn_measured_fraction_theta_full 0.932
_diffrn_measured_fraction_theta_max 0.973
_diffrn_radiation_monochromator graphite
_diffrn_radiation_source 'fine-focus sealed tube'
_diffrn_radiation_type MoK\a
_diffrn_radiation_wavelength 0.71073
_diffrn_reflns_av_R_equivalents 0.0236
_diffrn_reflns_av_sigmaI/netI 0.0296
_diffrn_reflns_limit_h_max 11
_diffrn_reflns_limit_h_min -10
_diffrn_reflns_limit_k_max 14
_diffrn_reflns_limit_k_min -14
_diffrn_reflns_limit_l_max 14
_diffrn_reflns_limit_l_min -14
_diffrn_reflns_number 4811
_diffrn_reflns_theta_full 25.02
_diffrn_reflns_theta_max 25.02
_diffrn_reflns_theta_min 2.97
_exptl_absorpt_coefficient_mu 0.076
_exptl_crystal_density_diffrn 1.253
_exptl_crystal_F_000 624
_refine_diff_density_max 0.125
_refine_diff_density_min -0.143
_refine_diff_density_rms 0.027
_refine_ls_extinction_coef 0.036(6)
_refine_ls_extinction_expression Fc^*^=kFc[1+0.001xFc^2^\l^3^/sin(2\q)]^-1/4^
_refine_ls_extinction_method SHELXL
_refine_ls_goodness_of_fit_ref 1.054
_refine_ls_hydrogen_treatment mixed
_refine_ls_matrix_type full
_refine_ls_number_parameters 209
_refine_ls_number_reflns 2607
_refine_ls_number_restraints 0
_refine_ls_restrained_S_all 1.054
_refine_ls_R_factor_all 0.0571
_refine_ls_R_factor_gt 0.0447
_refine_ls_shift/su_max 0.000
_refine_ls_shift/su_mean 0.000
_refine_ls_structure_factor_coef Fsqd
_refine_ls_weighting_details 'calc w=1/[\s^2^(Fo^2^)+(0.0657P)^2^+0.1702P] where P=(Fo^2^+2Fc^2^)/3'
_refine_ls_weighting_scheme calc
_refine_ls_wR_factor_gt 0.1158
_refine_ls_wR_factor_ref 0.1252
_reflns_number_gt 2093
_reflns_number_total 2607
_reflns_threshold_expression >2sigma(I)
_cod_data_source_file jo400599e_si_002_2.cif
_cod_data_source_block compound7d
_cod_database_code 4028247

loop_
_symmetry_equiv_pos_as_xyz
'x, y, z'
'-x, y+1/2, -z+1/2'
'-x, -y, -z'
'x, -y-1/2, z-1/2'

loop_
_atom_site_label
_atom_site_type_symbol
_atom_site_fract_x
_atom_site_fract_y
_atom_site_fract_z
_atom_site_U_iso_or_equiv
_atom_site_adp_type
_atom_site_occupancy
_atom_site_symmetry_multiplicity
_atom_site_calc_flag
_atom_site_refinement_flags
N1 N 0.75681(11) 0.00396(10) 0.49811(9) 0.0518(4) Uani 1 1 d .
N2 N 0.68764(12) 0.06221(10) 0.42027(10) 0.0554(4) Uani 1 1 d .
C3 C 0.70806(14) 0.16623(12) 0.44793(12) 0.0504(4) Uani 1 1 d .
C4 C 0.79080(15) 0.17402(12) 0.54354(12) 0.0528(4) Uani 1 1 d .
H4 H 0.8196 0.2375 0.5788 0.063 Uiso 1 1 calc R
C5 C 0.82061(14) 0.06929(12) 0.57448(12) 0.0496(4) Uani 1 1 d .
C18 C 0.90521(14) 0.02892(12) 0.66746(12) 0.0497(4) Uani 1 1 d .
C23 C 0.98861(15) -0.05756(12) 0.65923(13) 0.0554(4) Uani 1 1 d .
H7 H 0.9915 -0.0953 0.5932 0.066 Uiso 1 1 calc R
C22 C 1.06698(16) -0.08667(14) 0.75003(14) 0.0635(5) Uani 1 1 d .
H8 H 1.1229 -0.1441 0.7423 0.076 Uiso 1 1 calc R
N21 N 1.06846(15) -0.03849(13) 0.84807(12) 0.0728(5) Uani 1 1 d .
C20 C 0.98793(19) 0.04452(15) 0.85467(14) 0.0726(5) Uani 1 1 d .
H10 H 0.9868 0.0806 0.9218 0.087 Uiso 1 1 calc R
C19 C 0.90660(16) 0.08016(13) 0.76874(13) 0.0606(4) Uani 1 1 d .
H11 H 0.8526 0.1386 0.7786 0.073 Uiso 1 1 calc R
C6 C 0.75255(14) -0.11226(13) 0.49410(12) 0.0534(4) Uani 1 1 d .
C11 C 0.79349(16) -0.16549(14) 0.40361(14) 0.0640(5) Uani 1 1 d .
H13 H 0.8200 -0.1263 0.3442 0.077 Uiso 1 1 calc R
C10 C 0.79455(19) -0.27796(15) 0.40270(18) 0.0766(6) Uani 1 1 d .
H14 H 0.8217 -0.3149 0.3421 0.092 Uiso 1 1 calc R
C9 C 0.75576(19) -0.33546(16) 0.49074(19) 0.0812(6) Uani 1 1 d .
H15 H 0.7592 -0.4111 0.4905 0.097 Uiso 1 1 calc R
C8 C 0.7118(2) -0.28172(16) 0.57930(18) 0.0810(6) Uani 1 1 d .
H16 H 0.6835 -0.3211 0.6379 0.097 Uiso 1 1 calc R
C7 C 0.70960(17) -0.16957(14) 0.58123(14) 0.0666(5) Uani 1 1 d .
H17 H 0.6795 -0.1329 0.6407 0.080 Uiso 1 1 calc R
C12 C 0.64571(15) 0.25277(12) 0.37969(13) 0.0533(4) Uani 1 1 d .
C17 C 0.63391(16) 0.35738(13) 0.42086(15) 0.0664(5) Uani 1 1 d .
H19 H 0.6652 0.3736 0.4925 0.080 Uiso 1 1 calc R
C16 C 0.57519(18) 0.43788(14) 0.35485(18) 0.0777(6) Uani 1 1 d .
H20 H 0.5673 0.5079 0.3827 0.093 Uiso 1 1 calc R
C15 C 0.52880(18) 0.41512(16) 0.24918(17) 0.0764(6) Uani 1 1 d .
H21 H 0.4903 0.4697 0.2055 0.092 Uiso 1 1 calc R
C14 C 0.53916(16) 0.31162(16) 0.20761(15) 0.0692(5) Uani 1 1 d .
H22 H 0.5070 0.2959 0.1361 0.083 Uiso 1 1 calc R
C13 C 0.59731(16) 0.23159(14) 0.27226(14) 0.0603(5) Uani 1 1 d .
H23 H 0.6045 0.1618 0.2436 0.072 Uiso 1 1 calc R

loop_
_atom_site_aniso_label
_atom_site_aniso_U_11
_atom_site_aniso_U_22
_atom_site_aniso_U_33
_atom_site_aniso_U_23
_atom_site_aniso_U_13
_atom_site_aniso_U_12
N1 0.0635(8) 0.0425(8) 0.0478(8) 0.0018(5) -0.0060(6) -0.0036(5)
N2 0.0647(9) 0.0476(8) 0.0518(8) 0.0042(6) -0.0089(6) -0.0031(6)
C3 0.0561(9) 0.0454(9) 0.0489(9) 0.0007(7) -0.0007(7) -0.0018(6)
C4 0.0619(10) 0.0438(9) 0.0516(9) -0.0041(7) -0.0019(7) -0.0007(6)
C5 0.0558(9) 0.0477(9) 0.0447(8) -0.0024(6) 0.0012(6) -0.0013(6)
C18 0.0559(9) 0.0459(8) 0.0466(9) 0.0012(6) -0.0003(6) -0.0033(6)
C23 0.0617(10) 0.0537(9) 0.0504(9) -0.0003(7) 0.0021(7) 0.0001(7)
C22 0.0662(11) 0.0584(10) 0.0649(11) 0.0091(8) -0.0007(8) 0.0052(7)
N21 0.0810(11) 0.0750(10) 0.0595(10) 0.0064(8) -0.0129(7) 0.0030(8)
C20 0.0915(14) 0.0741(12) 0.0499(10) -0.0050(9) -0.0089(9) 0.0025(10)
C19 0.0734(11) 0.0561(10) 0.0510(10) -0.0056(7) -0.0043(7) 0.0045(7)
C6 0.0583(10) 0.0448(9) 0.0554(10) 0.0008(7) -0.0072(7) -0.0039(6)
C11 0.0737(12) 0.0547(10) 0.0628(11) -0.0063(8) 0.0003(8) -0.0057(8)
C10 0.0835(14) 0.0587(12) 0.0855(14) -0.0173(10) -0.0063(10) 0.0046(9)
C9 0.0861(14) 0.0470(11) 0.1053(17) 0.0019(11) -0.0251(12) -0.0042(9)
C8 0.0924(15) 0.0613(12) 0.0868(15) 0.0206(11) -0.0092(11) -0.0207(10)
C7 0.0759(12) 0.0576(11) 0.0657(11) 0.0056(8) 0.0021(8) -0.0107(8)
C12 0.0524(9) 0.0506(9) 0.0559(10) 0.0055(7) -0.0020(7) -0.0029(6)
C17 0.0725(12) 0.0534(10) 0.0705(11) 0.0008(8) -0.0114(8) 0.0004(8)
C16 0.0805(13) 0.0511(11) 0.0977(15) 0.0052(10) -0.0163(11) 0.0053(8)
C15 0.0683(12) 0.0657(12) 0.0925(15) 0.0247(10) -0.0112(10) 0.0041(8)
C14 0.0656(11) 0.0768(13) 0.0630(11) 0.0143(9) -0.0085(8) 0.0003(9)
C13 0.0635(11) 0.0599(10) 0.0564(10) 0.0044(8) -0.0021(7) -0.0006(7)

loop_
_atom_type_symbol
_atom_type_description
_atom_type_scat_dispersion_real
_atom_type_scat_dispersion_imag
_atom_type_scat_source
C C 0.0033 0.0016 'International Tables Vol C Tables 4.2.6.8 and 6.1.1.4'
H H 0.0000 0.0000 'International Tables Vol C Tables 4.2.6.8 and 6.1.1.4'
O O 0.0106 0.0060 'International Tables Vol C Tables 4.2.6.8 and 6.1.1.4'
N N 0.0061 0.0033 'International Tables Vol C Tables 4.2.6.8 and 6.1.1.4'

loop_
_geom_angle_atom_site_label_1
_geom_angle_atom_site_label_2
_geom_angle_atom_site_label_3
_geom_angle
N2 N1 C5 112.16(12)
N2 N1 C6 119.30(11)
C5 N1 C6 128.51(12)
C3 N2 N1 105.12(12)
N2 C3 C4 110.65(13)
N2 C3 C12 119.46(13)
C4 C3 C12 129.89(13)
C5 C4 C3 106.22(13)
C5 C4 H4 126.9
C3 C4 H4 126.9
N1 C5 C4 105.86(13)
N1 C5 C18 124.31(13)
C4 C5 C18 129.81(14)
C19 C18 C23 116.69(14)
C19 C18 C5 119.72(14)
C23 C18 C5 123.57(13)
C22 C23 C18 119.12(15)
C22 C23 H7 120.4
C18 C23 H7 120.4
N21 C22 C23 124.70(16)
N21 C22 H8 117.7
C23 C22 H8 117.7
C22 N21 C20 115.48(15)
N21 C20 C19 124.21(16)
N21 C20 H10 117.9
C19 C20 H10 117.9
C20 C19 C18 119.79(16)
C20 C19 H11 120.1
C18 C19 H11 120.1
C7 C6 C11 120.99(17)
C7 C6 N1 119.67(15)
C11 C6 N1 119.33(14)
C6 C11 C10 118.92(17)
C6 C11 H13 120.5
C10 C11 H13 120.5
C9 C10 C11 120.34(18)
C9 C10 H14 119.8
C11 C10 H14 119.8
C10 C9 C8 120.32(19)
C10 C9 H15 119.8
C8 C9 H15 119.8
C9 C8 C7 120.01(18)
C9 C8 H16 120.0
C7 C8 H16 120.0
C8 C7 C6 119.36(18)
C8 C7 H17 120.3
C6 C7 H17 120.3
C17 C12 C13 118.40(14)
C17 C12 C3 120.86(14)
C13 C12 C3 120.74(14)
C12 C17 C16 119.88(17)
C12 C17 H19 120.1
C16 C17 H19 120.1
C15 C16 C17 120.63(18)
C15 C16 H20 119.7
C17 C16 H20 119.7
C16 C15 C14 120.08(17)
C16 C15 H21 120.0
C14 C15 H21 120.0
C13 C14 C15 119.66(17)
C13 C14 H22 120.2
C15 C14 H22 120.2
C14 C13 C12 121.36(17)
C14 C13 H23 119.3
C12 C13 H23 119.3

loop_
_geom_bond_atom_site_label_1
_geom_bond_atom_site_label_2
_geom_bond_distance
N1 N2 1.3555(16)
N1 C5 1.3661(18)
N1 C6 1.429(2)
N2 C3 1.3345(18)
C3 C4 1.404(2)
C3 C12 1.473(2)
C4 C5 1.370(2)
C4 H4 0.9300
C5 C18 1.473(2)
C18 C19 1.383(2)
C18 C23 1.389(2)
C23 C22 1.376(2)
C23 H7 0.9300
C22 N21 1.331(2)
C22 H8 0.9300
N21 C20 1.334(2)
C20 C19 1.373(2)
C20 H10 0.9300
C19 H11 0.9300
C6 C7 1.379(2)
C6 C11 1.379(2)
C11 C10 1.381(2)
C11 H13 0.9300
C10 C9 1.372(3)
C10 H14 0.9300
C9 C8 1.375(3)
C9 H15 0.9300
C8 C7 1.378(3)
C8 H16 0.9300
C7 H17 0.9300
C12 C17 1.388(2)
C12 C13 1.392(2)
C17 C16 1.390(2)
C17 H19 0.9300
C16 C15 1.370(3)
C16 H20 0.9300
C15 C14 1.376(3)
C15 H21 0.9300
C14 C13 1.374(2)
C14 H22 0.9300
C13 H23 0.9300

loop_
_geom_torsion_atom_site_label_1
_geom_torsion_atom_site_label_2
_geom_torsion_atom_site_label_3
_geom_torsion_atom_site_label_4
_geom_torsion
C5 N1 N2 C3 0.00(16)
C6 N1 N2 C3 178.12(12)
N1 N2 C3 C4 0.15(17)
N1 N2 C3 C12 -179.79(13)
N2 C3 C4 C5 -0.25(19)
C12 C3 C4 C5 179.69(15)
N2 N1 C5 C4 -0.15(17)
C6 N1 C5 C4 -178.06(14)
N2 N1 C5 C18 -178.78(14)
C6 N1 C5 C18 3.3(2)
C3 C4 C5 N1 0.23(17)
C3 C4 C5 C18 178.76(15)
N1 C5 C18 C19 -141.98(16)
C4 C5 C18 C19 39.7(2)
N1 C5 C18 C23 40.0(2)
C4 C5 C18 C23 -138.29(17)
C19 C18 C23 C22 -0.4(2)
C5 C18 C23 C22 177.73(15)
C18 C23 C22 N21 0.9(3)
C23 C22 N21 C20 -1.0(3)
C22 N21 C20 C19 0.5(3)
N21 C20 C19 C18 0.0(3)
C23 C18 C19 C20 0.0(2)
C5 C18 C19 C20 -178.20(16)
N2 N1 C6 C7 -119.50(16)
C5 N1 C6 C7 58.3(2)
N2 N1 C6 C11 61.52(19)
C5 N1 C6 C11 -120.70(18)
C7 C6 C11 C10 -1.9(2)
N1 C6 C11 C10 177.03(14)
C6 C11 C10 C9 -0.2(3)
C11 C10 C9 C8 2.0(3)
C10 C9 C8 C7 -1.7(3)
C9 C8 C7 C6 -0.4(3)
C11 C6 C7 C8 2.2(2)
N1 C6 C7 C8 -176.73(14)
N2 C3 C12 C17 161.19(15)
C4 C3 C12 C17 -18.7(3)
N2 C3 C12 C13 -18.9(2)
C4 C3 C12 C13 161.20(17)
C13 C12 C17 C16 -0.2(3)
C3 C12 C17 C16 179.74(17)
C12 C17 C16 C15 -0.1(3)
C17 C16 C15 C14 0.5(3)
C16 C15 C14 C13 -0.6(3)
C15 C14 C13 C12 0.3(3)
C17 C12 C13 C14 0.1(3)
C3 C12 C13 C14 -179.85(16)
